data_7249005
loop_
_publ_author_name
'Panda, Subhra Jyoti'
'Agrawalla, Suraj Kumar'
'Purohit, Chandra Shekhar'

_publ_section_title
;
 Crystallographic insight into the binding modes of group 12 metal cations
 with N7-alkylated purines
;
_journal_issue 33
_journal_name_full CrystEngComm
_journal_page_first 4418
_journal_page_last 4430
_journal_paper_doi 10.1039/D4CE00341A
_journal_volume 26
_journal_year 2024
_chemical_formula_moiety 'C6 H5 Cl3 Hg N4'
_chemical_formula_sum 'C6 H5 Cl3 Hg N4'
_chemical_formula_weight 440.08
_space_group_crystal_system orthorhombic
_space_group_IT_number 60
_space_group_name_Hall '-P 2n 2ab'
_space_group_name_H-M_alt 'P b c n'
_atom_sites_solution_hydrogens geom
_atom_sites_solution_primary dual
_audit_creation_date 2024-02-03
_audit_creation_method
;
Olex2 1.5
(compiled 2023.08.24 svn.re1ec1418 for OlexSys, GUI svn.r6817)
;
_audit_update_record
;
2024-06-02 deposited with the CCDC.	2024-07-09 downloaded from the CCDC.
;
_cell_angle_alpha 90
_cell_angle_beta 90
_cell_angle_gamma 90
_cell_formula_units_Z 8
_cell_length_a 13.1765(4)
_cell_length_b 10.5309(4)
_cell_length_c 14.9341(4)
_cell_measurement_reflns_used 5380
_cell_measurement_temperature 99.97(10)
_cell_measurement_theta_max 77.6940
_cell_measurement_theta_min 5.3560
_cell_volume 2072.26(12)
_computing_cell_refinement 'CrysAlisPro 1.171.42.89a (Rigaku OD, 2023)'
_computing_data_collection 'CrysAlisPro 1.171.42.89a (Rigaku OD, 2023)'
_computing_data_reduction 'CrysAlisPro 1.171.42.89a (Rigaku OD, 2023)'
_computing_molecular_graphics 'Olex2 1.5 (Dolomanov et al., 2009)'
_computing_publication_material 'Olex2 1.5 (Dolomanov et al., 2009)'
_computing_structure_refinement 'SHELXL 2019/2 (Sheldrick, 2015)'
_computing_structure_solution 'SHELXT 2014/5 (Sheldrick, 2014)'
_diffrn_ambient_environment N~2~
_diffrn_ambient_temperature 99.97(10)
_diffrn_detector 'Hybrid Pixel Array Detector'
_diffrn_detector_area_resol_mean 5.8140
_diffrn_detector_type 'Pilatus 200K'
_diffrn_measured_fraction_theta_full 0.9959
_diffrn_measured_fraction_theta_max 0.9654
_diffrn_measurement_details
;
List of Runs (angles in degrees, time in seconds):

  # Type    Start    End  Width  t~exp~   \w     \q     \k     \f   Frames
#--------------------------------------------------------------------------
  1  \w    -68.00  30.00   0.50    0.50    --  -38.50  88.00 -76.00  196
  2  \w     -8.00  79.00   0.50    0.50    --   49.56 -88.00 167.00  174
  3  \w    105.00 141.00   0.50    2.00    --  107.46  88.00 -76.00   72
  4  \w     40.00 131.00   0.50    2.00    --  107.46 -88.00 167.00  182
  5  \w    -21.00  27.00   0.50    0.50    --  -38.50  37.00  90.00   96
  6  \w     83.00 110.00   0.50    0.50    --   49.56  37.00 120.00   54
  7  \w    143.00 169.00   0.50    2.00    --  107.46  61.00-180.00   52
  8  \w     96.00 127.00   0.50    2.00    --  107.46  61.00-180.00   62
  9  \w     50.00  97.00   0.50    2.00    --  107.46 -94.00  30.00   94
 10  \w     48.00 113.00   0.50    2.00    --  107.46-125.00   0.00  130
 11  \w     43.00 101.00   0.50    2.00    --  107.46 -30.00 -90.00  116
 12  \w    124.00 165.00   0.50    2.00    --  107.46  77.00  60.00   82
 13  \w     39.00 107.00   0.50    2.00    --  107.46 -94.00  60.00  136
;
_diffrn_measurement_device 'four-circle diffractometer'
_diffrn_measurement_device_type 'SuperNova, Dual, Cu at home/near, Pilatus 200K'
_diffrn_measurement_method '\w scans'
_diffrn_orient_matrix_type 'CrysAlisPro convention (1999,Acta A55,543-557)'
_diffrn_orient_matrix_UB_11 0.0545121000
_diffrn_orient_matrix_UB_12 0.0971390000
_diffrn_orient_matrix_UB_13 0.0602219000
_diffrn_orient_matrix_UB_21 -0.0862063000
_diffrn_orient_matrix_UB_22 -0.0103755000
_diffrn_orient_matrix_UB_23 0.0693796000
_diffrn_orient_matrix_UB_31 0.0572061000
_diffrn_orient_matrix_UB_32 -0.1086091000
_diffrn_orient_matrix_UB_33 0.0471918000
_diffrn_radiation_monochromator mirror
_diffrn_radiation_probe x-ray
_diffrn_radiation_type 'Cu K\a'
_diffrn_radiation_wavelength 1.54184
_diffrn_reflns_av_R_equivalents 0.0613
_diffrn_reflns_av_unetI/netI 0.0392
_diffrn_reflns_Laue_measured_fraction_full 0.993
_diffrn_reflns_Laue_measured_fraction_max 0.960
_diffrn_reflns_limit_h_max 16
_diffrn_reflns_limit_h_min -16
_diffrn_reflns_limit_k_max 13
_diffrn_reflns_limit_k_min -13
_diffrn_reflns_limit_l_max 18
_diffrn_reflns_limit_l_min -16
_diffrn_reflns_number 8561
_diffrn_reflns_point_group_measured_fraction_full 0.993
_diffrn_reflns_point_group_measured_fraction_max 0.960
_diffrn_reflns_theta_full 67.684
_diffrn_reflns_theta_max 78.241
_diffrn_reflns_theta_min 5.377
_diffrn_source 'micro-focus sealed X-ray tube'
_diffrn_source_type 'SuperNova (Cu) X-ray Source'
_exptl_absorpt_coefficient_mu 33.492
_exptl_absorpt_correction_T_max 1.00000
_exptl_absorpt_correction_T_min 0.25580
_exptl_absorpt_correction_type multi-scan
_exptl_absorpt_process_details
;
CrysAlisPro 1.171.42.89a (Rigaku Oxford Diffraction, 2023)
Empirical absorption correction using spherical harmonics,
implemented in SCALE3 ABSPACK scaling algorithm.
;
_exptl_crystal_colour 'clear light colourless'
_exptl_crystal_colour_lustre clear
_exptl_crystal_colour_modifier light
_exptl_crystal_colour_primary colourless
_exptl_crystal_density_diffrn 2.821
_exptl_crystal_description block
_exptl_crystal_F_000 1600
_exptl_crystal_preparation 'As per the reaction scheme'
_exptl_crystal_recrystallization_method 'Slow evaporation'
_exptl_crystal_size_max 0.21
_exptl_crystal_size_mid 0.18
_exptl_crystal_size_min 0.15
_refine_diff_density_max 3.249
_refine_diff_density_min -3.736
_refine_diff_density_rms 0.353
_refine_ls_extinction_method none
_refine_ls_goodness_of_fit_ref 1.090
_refine_ls_hydrogen_treatment constr
_refine_ls_matrix_type full
_refine_ls_number_parameters 130
_refine_ls_number_reflns 2135
_refine_ls_number_restraints 0
_refine_ls_restrained_S_all 1.090
_refine_ls_R_factor_all 0.0595
_refine_ls_R_factor_gt 0.0562
_refine_ls_shift/su_max 0.000
_refine_ls_shift/su_mean 0.000
_refine_ls_structure_factor_coef Fsqd
_refine_ls_weighting_details 'w=1/[\s^2^(Fo^2^)+(0.0903P)^2^+23.0946P] where P=(Fo^2^+2Fc^2^)/3'
_refine_ls_weighting_scheme calc
_refine_ls_wR_factor_gt 0.1512
_refine_ls_wR_factor_ref 0.1546
_reflns_Friedel_coverage 0.000
_reflns_number_gt 1964
_reflns_number_total 2135
_reflns_threshold_expression 'I > 2\s(I)'
_cod_data_source_file d4ce00341a2.cif
_cod_data_source_block HgMCP
_cod_depositor_comments 'Adding full bibliography for 7249004--7249012.cif.'
_cod_database_code 7249005
_shelx_shelxl_version_number 2019/2
_chemical_oxdiff_formula 'C H N Cl Hg'
_chemical_oxdiff_usercomment 'colourless block'
_shelx_space_group_comment
;
The symmetry employed for this shelxl refinement is uniquely defined
by the following loop, which should always be used as a source of
symmetry information in preference to the above space-group names.
They are only intended as comments.
;
_shelx_estimated_absorpt_t_max 0.082
_shelx_estimated_absorpt_t_min 0.054
_diffrn_oxdiff_digest_frames
;
014c2958e4288f94ec58fc943f6eaa3c8300028b000
;
_olex2_refinement_description
;
1. Fixed Uiso
 At 1.2 times of:
  All C(H) groups
 At 1.5 times of:
  All C(H,H,H) groups
2.a Aromatic/amide H refined with riding coordinates:
 C2(H2), C8(H8)
2.b Idealised Me refined as rotating group:
 C10(H10A,H10B,H10C)
;
_olex2_exptl_crystal_mounting_method 'Mounted on the loop'
_olex2_submission_special_instructions 'No special instructions were received'
_oxdiff_exptl_absorpt_empirical_details
;
Empirical correction (ABSPACK) includes:
- Absorption correction using spherical harmonics
- Frame scaling
;
_oxdiff_exptl_absorpt_empirical_full_max 4.095
_oxdiff_exptl_absorpt_empirical_full_min 0.331

loop_
_space_group_symop_operation_xyz
'x, y, z'
'-x+1/2, -y+1/2, z+1/2'
'-x, y, -z+1/2'
'x+1/2, -y+1/2, -z'
'-x, -y, -z'
'x-1/2, y-1/2, -z-1/2'
'x, -y, z-1/2'
'-x-1/2, y-1/2, z'

loop_
_atom_site_label
_atom_site_type_symbol
_atom_site_fract_x
_atom_site_fract_y
_atom_site_fract_z
_atom_site_U_iso_or_equiv
_atom_site_adp_type
_atom_site_occupancy
_atom_site_site_symmetry_order
_atom_site_calc_flag
_atom_site_refinement_flags_posn
_atom_site_refinement_flags_adp
_atom_site_refinement_flags_occupancy
_atom_site_disorder_assembly
_atom_site_disorder_group
Hg1 Hg 0.500000 0.000000 0.500000 0.0215(2) Uani 1 2 d S . P . .
Hg2 Hg 0.500000 0.10142(5) 0.250000 0.0229(2) Uani 1 2 d S T P . .
Cl1 Cl 0.33160(13) 0.64737(18) 0.54514(10) 0.0201(4) Uani 1 1 d . . . . .
Cl2 Cl 0.61782(14) 0.06784(19) 0.60861(12) 0.0237(4) Uani 1 1 d . . . . .
Cl3 Cl 0.36319(14) 0.0652(2) 0.15131(12) 0.0255(4) Uani 1 1 d . . . . .
N1 N 0.3885(5) 0.4115(7) 0.5906(4) 0.0233(14) Uani 1 1 d . . . . .
N3 N 0.4268(5) 0.2369(7) 0.4937(4) 0.0232(14) Uani 1 1 d . . . . .
N7 N 0.3625(5) 0.4859(6) 0.3493(4) 0.0202(13) Uani 1 1 d . . . . .
N9 N 0.4123(5) 0.2834(7) 0.3349(4) 0.0222(14) Uani 1 1 d . . . . .
C2 C 0.4157(6) 0.2913(8) 0.5735(5) 0.0241(16) Uani 1 1 d . . . . .
H2 H 0.428418 0.239057 0.624133 0.029 Uiso 1 1 calc R U . . .
C4 C 0.4055(6) 0.3142(8) 0.4252(5) 0.0208(15) Uani 1 1 d . . . . .
C5 C 0.3770(6) 0.4398(8) 0.4352(5) 0.0215(15) Uani 1 1 d . . . . .
C6 C 0.3673(6) 0.4856(8) 0.5214(6) 0.0223(15) Uani 1 1 d . . . . .
C8 C 0.3846(6) 0.3881(8) 0.2944(5) 0.0229(16) Uani 1 1 d . . . . .
H8 H 0.380348 0.394699 0.231087 0.027 Uiso 1 1 calc R U . . .
C10 C 0.3291(7) 0.6123(7) 0.3224(5) 0.0226(16) Uani 1 1 d . . . . .
H10A H 0.331999 0.619537 0.257062 0.034 Uiso 1 1 calc R U . . .
H10B H 0.373616 0.676249 0.349450 0.034 Uiso 1 1 calc R U . . .
H10C H 0.259226 0.626076 0.342732 0.034 Uiso 1 1 calc R U . . .

loop_
_atom_site_aniso_label
_atom_site_aniso_U_11
_atom_site_aniso_U_22
_atom_site_aniso_U_33
_atom_site_aniso_U_23
_atom_site_aniso_U_13
_atom_site_aniso_U_12
Hg1 0.0234(3) 0.0252(3) 0.0159(3) 0.00119(17) -0.00184(13) 0.00073(16)
Hg2 0.0257(3) 0.0270(3) 0.0159(3) 0.000 -0.00251(14) 0.000
Cl1 0.0216(8) 0.0278(9) 0.0108(7) 0.0036(6) -0.0014(6) -0.0043(7)
Cl2 0.0244(9) 0.0274(9) 0.0191(8) 0.0017(7) -0.0046(7) -0.0012(8)
Cl3 0.0213(8) 0.0393(11) 0.0159(8) -0.0032(7) -0.0010(6) -0.0004(8)
N1 0.023(3) 0.030(4) 0.017(3) -0.001(3) -0.002(3) 0.001(3)
N3 0.025(3) 0.025(3) 0.019(3) 0.003(3) -0.001(2) 0.006(3)
N7 0.023(3) 0.021(3) 0.016(3) -0.001(2) -0.006(2) 0.003(3)
N9 0.032(4) 0.025(3) 0.010(3) -0.001(2) 0.001(2) -0.003(3)
C2 0.024(4) 0.033(4) 0.016(3) 0.003(3) -0.001(3) 0.010(3)
C4 0.020(4) 0.028(4) 0.015(3) -0.003(3) 0.004(3) -0.004(3)
C5 0.018(3) 0.024(4) 0.023(4) 0.001(3) 0.000(3) -0.004(3)
C6 0.020(4) 0.026(4) 0.020(3) -0.002(3) 0.001(3) -0.004(3)
C8 0.024(4) 0.031(4) 0.014(3) -0.004(3) -0.003(3) 0.002(3)
C10 0.031(4) 0.023(4) 0.014(3) 0.005(3) -0.005(3) 0.003(3)

loop_
_atom_type_symbol
_atom_type_description
_atom_type_scat_dispersion_real
_atom_type_scat_dispersion_imag
_atom_type_scat_source
C C 0.0181 0.0091 'International Tables Vol C Tables 4.2.6.8 and 6.1.1.4'
H H 0.0000 0.0000 'International Tables Vol C Tables 4.2.6.8 and 6.1.1.4'
Cl Cl 0.3639 0.7018 'International Tables Vol C Tables 4.2.6.8 and 6.1.1.4'
Hg Hg -4.2923 7.6849 'International Tables Vol C Tables 4.2.6.8 and 6.1.1.4'
N N 0.0311 0.0180 'International Tables Vol C Tables 4.2.6.8 and 6.1.1.4'

loop_
_geom_angle_atom_site_label_1
_geom_angle_atom_site_label_2
_geom_angle_atom_site_label_3
_geom_angle
_geom_angle_site_symmetry_1
_geom_angle_site_symmetry_3
_geom_angle_publ_flag
Cl2 Hg1 Cl2 180.0 . 5_656 ?
Cl2 Hg1 Cl3 86.92(6) . 7_556 ?
Cl2 Hg1 Cl3 93.08(6) 5_656 7_556 ?
Cl2 Hg1 Cl3 93.08(6) . 3_655 ?
Cl2 Hg1 Cl3 86.92(6) 5_656 3_655 ?
Cl2 Hg1 N3 88.79(15) . . ?
Cl2 Hg1 N3 91.21(15) . 5_656 ?
Cl2 Hg1 N3 91.21(15) 5_656 . ?
Cl2 Hg1 N3 88.79(15) 5_656 5_656 ?
Cl3 Hg1 Cl3 180.0 3_655 7_556 ?
N3 Hg1 Cl3 91.34(15) . 7_556 ?
N3 Hg1 Cl3 88.66(15) . 3_655 ?
N3 Hg1 Cl3 91.34(15) 5_656 3_655 ?
N3 Hg1 Cl3 88.66(15) 5_656 7_556 ?
N3 Hg1 N3 180.0 . 5_656 ?
Cl3 Hg2 Cl3 161.41(11) . 3_655 ?
Cl3 Hg2 N9 98.95(15) . 3_655 ?
Cl3 Hg2 N9 98.95(15) 3_655 . ?
Cl3 Hg2 N9 94.88(16) 3_655 3_655 ?
Cl3 Hg2 N9 94.88(16) . . ?
N9 Hg2 N9 83.6(3) . 3_655 ?
Hg2 Cl3 Hg1 92.80(6) . 3_655 ?
C6 N1 C2 117.6(7) . . ?
C2 N3 Hg1 114.2(5) . . ?
C2 N3 C4 113.6(7) . . ?
C4 N3 Hg1 132.0(5) . . ?
C5 N7 C10 128.1(7) . . ?
C8 N7 C5 105.4(7) . . ?
C8 N7 C10 126.5(7) . . ?
C4 N9 Hg2 133.0(5) . . ?
C8 N9 Hg2 121.7(5) . . ?
C8 N9 C4 103.5(7) . . ?
N1 C2 H2 116.3 . . ?
N3 C2 N1 127.4(7) . . ?
N3 C2 H2 116.3 . . ?
N3 C4 N9 125.9(7) . . ?
N3 C4 C5 123.8(7) . . ?
C5 C4 N9 110.3(7) . . ?
C4 C5 N7 105.8(7) . . ?
C6 C5 N7 136.7(8) . . ?
C6 C5 C4 117.4(7) . . ?
N1 C6 Cl1 117.2(6) . . ?
N1 C6 C5 120.2(8) . . ?
C5 C6 Cl1 122.6(7) . . ?
N7 C8 H8 122.5 . . ?
N9 C8 N7 115.0(7) . . ?
N9 C8 H8 122.5 . . ?
N7 C10 H10A 109.5 . . ?
N7 C10 H10B 109.5 . . ?
N7 C10 H10C 109.5 . . ?
H10A C10 H10B 109.5 . . ?
H10A C10 H10C 109.5 . . ?
H10B C10 H10C 109.5 . . ?

loop_
_geom_bond_atom_site_label_1
_geom_bond_atom_site_label_2
_geom_bond_distance
_geom_bond_site_symmetry_2
_geom_bond_publ_flag
Hg1 Cl2 2.3561(18) . ?
Hg1 Cl2 2.3562(18) 5_656 ?
Hg1 Cl3 2.9712(18) 7_556 ?
Hg1 Cl3 2.9712(18) 3_655 ?
Hg1 N3 2.677(7) . ?
Hg1 N3 2.677(7) 5_656 ?
Hg2 Cl3 2.3595(18) 3_655 ?
Hg2 Cl3 2.3594(18) . ?
Hg2 N9 2.572(7) . ?
Hg2 N9 2.572(7) 3_655 ?
Cl1 C6 1.802(9) . ?
N1 C2 1.340(11) . ?
N1 C6 1.325(11) . ?
N3 C2 1.330(10) . ?
N3 C4 1.338(10) . ?
N7 C5 1.384(10) . ?
N7 C8 1.348(10) . ?
N7 C10 1.459(10) . ?
N9 C4 1.389(9) . ?
N9 C8 1.309(11) . ?
C2 H2 0.9500 . ?
C4 C5 1.382(12) . ?
C5 C6 1.381(11) . ?
C8 H8 0.9500 . ?
C10 H10A 0.9800 . ?
C10 H10B 0.9800 . ?
C10 H10C 0.9800 . ?

loop_
_geom_torsion_atom_site_label_1
_geom_torsion_atom_site_label_2
_geom_torsion_atom_site_label_3
_geom_torsion_atom_site_label_4
_geom_torsion
_geom_torsion_site_symmetry_1
_geom_torsion_site_symmetry_2
_geom_torsion_site_symmetry_3
_geom_torsion_site_symmetry_4
_geom_torsion_publ_flag
Hg1 N3 C2 N1 174.3(7) . . . . ?
Hg1 N3 C4 N9 3.8(12) . . . . ?
Hg1 N3 C4 C5 -173.4(6) . . . . ?
Hg2 N9 C4 N3 -15.8(12) . . . . ?
Hg2 N9 C4 C5 161.8(5) . . . . ?
Hg2 N9 C8 N7 -164.7(5) . . . . ?
N3 C4 C5 N7 179.7(7) . . . . ?
N3 C4 C5 C6 -2.0(12) . . . . ?
N7 C5 C6 Cl1 -2.9(14) . . . . ?
N7 C5 C6 N1 179.9(9) . . . . ?
N9 C4 C5 N7 2.1(9) . . . . ?
N9 C4 C5 C6 -179.6(7) . . . . ?
C2 N1 C6 Cl1 -179.6(6) . . . . ?
C2 N1 C6 C5 -2.2(12) . . . . ?
C2 N3 C4 N9 178.8(7) . . . . ?
C2 N3 C4 C5 1.6(11) . . . . ?
C4 N3 C2 N1 -1.5(12) . . . . ?
C4 N9 C8 N7 1.5(10) . . . . ?
C4 C5 C6 Cl1 179.6(6) . . . . ?
C4 C5 C6 N1 2.3(11) . . . . ?
C5 N7 C8 N9 -0.3(10) . . . . ?
C6 N1 C2 N3 1.9(13) . . . . ?
C8 N7 C5 C4 -1.1(8) . . . . ?
C8 N7 C5 C6 -178.9(9) . . . . ?
C8 N9 C4 N3 -179.8(8) . . . . ?
C8 N9 C4 C5 -2.2(9) . . . . ?
C10 N7 C5 C4 178.1(7) . . . . ?
C10 N7 C5 C6 0.3(15) . . . . ?
C10 N7 C8 N9 -179.5(7) . . . . ?
